data_4518683
loop_
_publ_author_name
'Liu, Ming-li'
'Shi, Quan'
'Liu, Lei-fang'
'Li, Wen-bo'

_publ_section_title
;
 Lanthanide-Aromatic Iminodiacetate Frameworks with Helical Tubes:
 Structure, Properties, and Low-Temperature Heat Capacity
;
_journal_issue 15
_journal_name_full 'ACS Omega'
_journal_page_first 10475
_journal_page_last 10485
_journal_paper_doi 10.1021/acsomega.1c01052
_journal_volume 6
_journal_year 2021
_chemical_formula_sum 'C12 H14 N O8 Sm'
_chemical_formula_weight 450.59
_space_group_crystal_system monoclinic
_space_group_IT_number 14
_space_group_name_Hall '-P 2yn'
_space_group_name_H-M_alt 'P 1 21/n 1'
_atom_sites_solution_hydrogens mixed
_audit_creation_method SHELXL-2018/3
_cell_angle_alpha 90
_cell_angle_beta 99.4350(10)
_cell_angle_gamma 90
_cell_formula_units_Z 4
_cell_length_a 6.1775(4)
_cell_length_b 22.1665(13)
_cell_length_c 11.4573(8)
_cell_measurement_reflns_used 7997
_cell_measurement_temperature 296(2)
_cell_measurement_theta_max 31.334
_cell_measurement_theta_min 2.569
_cell_volume 1547.67(17)
_computing_cell_refinement 'Bruker SMART'
_computing_data_collection 'Bruker SMART'
_computing_data_reduction 'Bruker SAINT'
_computing_molecular_graphics 'Bruker SHELXTL'
_computing_publication_material 'Bruker SHELXTL'
_computing_structure_refinement 'SHELXL-2018/3 (Sheldrick, 2018)'
_computing_structure_solution 'Bruker SHELXTL'
_diffrn_ambient_temperature 296(2)
_diffrn_measured_fraction_theta_full 1.000
_diffrn_measured_fraction_theta_max 1.000
_diffrn_measurement_device_type 'CCD area detector'
_diffrn_measurement_method 'phi and omega scans'
_diffrn_radiation_type MoK\a
_diffrn_radiation_wavelength 0.71073
_diffrn_reflns_av_R_equivalents 0.0159
_diffrn_reflns_av_unetI/netI 0.0153
_diffrn_reflns_Laue_measured_fraction_full 1.000
_diffrn_reflns_Laue_measured_fraction_max 1.000
_diffrn_reflns_limit_h_max 7
_diffrn_reflns_limit_h_min -7
_diffrn_reflns_limit_k_max 25
_diffrn_reflns_limit_k_min -26
_diffrn_reflns_limit_l_max 13
_diffrn_reflns_limit_l_min -11
_diffrn_reflns_number 8918
_diffrn_reflns_point_group_measured_fraction_full 1.000
_diffrn_reflns_point_group_measured_fraction_max 1.000
_diffrn_reflns_theta_full 25.015
_diffrn_reflns_theta_max 25.015
_diffrn_reflns_theta_min 1.837
_exptl_absorpt_coefficient_mu 3.832
_exptl_absorpt_correction_T_max 0.3031
_exptl_absorpt_correction_T_min 0.2768
_exptl_absorpt_correction_type multi-scan
_exptl_absorpt_process_details sadabs
_exptl_crystal_colour colorless
_exptl_crystal_density_diffrn 1.934
_exptl_crystal_description rectangle
_exptl_crystal_F_000 876
_exptl_crystal_size_max 0.450
_exptl_crystal_size_mid 0.420
_exptl_crystal_size_min 0.410
_refine_diff_density_max 2.826
_refine_diff_density_min -2.737
_refine_diff_density_rms 0.214
_refine_ls_extinction_method none
_refine_ls_goodness_of_fit_ref 1.113
_refine_ls_hydrogen_treatment constr
_refine_ls_matrix_type full
_refine_ls_number_parameters 199
_refine_ls_number_reflns 2745
_refine_ls_number_restraints 0
_refine_ls_restrained_S_all 1.113
_refine_ls_R_factor_all 0.0403
_refine_ls_R_factor_gt 0.0386
_refine_ls_shift/su_max 0.001
_refine_ls_shift/su_mean 0.000
_refine_ls_structure_factor_coef Fsqd
_refine_ls_weighting_details 'w=1/[\s^2^(Fo^2^)+(0.0408P)^2^+33.1762P] where P=(Fo^2^+2Fc^2^)/3'
_refine_ls_weighting_scheme calc
_refine_ls_wR_factor_gt 0.1201
_refine_ls_wR_factor_ref 0.1209
_reflns_Friedel_coverage 0.000
_reflns_number_gt 2554
_reflns_number_total 2745
_reflns_threshold_expression 'I > 2\s(I)'
_cod_data_source_file 3cif.cif
_cod_data_source_block 20161126chy20_sq
_cod_original_sg_symbol_H-M 'P 21/n'
_cod_database_code 4518683
_shelx_shelxl_version_number 2018/3
_shelx_space_group_comment
; 
The symmetry employed for this shelxl refinement is uniquely defined 
by the following loop, which should always be used as a source of 
symmetry information in preference to the above space-group names. 
They are only intended as comments. 
;
_shelx_estimated_absorpt_t_min 0.277
_shelx_estimated_absorpt_t_max 0.303

loop_
_space_group_symop_operation_xyz
'x, y, z'
'-x+1/2, y+1/2, -z+1/2'
'-x, -y, -z'
'x-1/2, -y-1/2, z-1/2'

loop_
_atom_site_label
_atom_site_type_symbol
_atom_site_fract_x
_atom_site_fract_y
_atom_site_fract_z
_atom_site_U_iso_or_equiv
_atom_site_adp_type
_atom_site_occupancy
_atom_site_site_symmetry_order
_atom_site_calc_flag
_atom_site_refinement_flags_posn
_atom_site_refinement_flags_adp
_atom_site_refinement_flags_occupancy
_atom_site_disorder_assembly
_atom_site_disorder_group
Sm1 Sm 0.43452(6) 0.75158(2) 0.58709(3) 0.01237(16) Uani 1 1 d . . . . .
N1 N 0.3330(9) 0.6436(3) 0.6782(5) 0.0110(12) Uani 1 1 d . . . . .
O1 O 0.3053(10) 0.3166(3) 0.7842(5) 0.0241(13) Uani 1 1 d . . . . .
O2 O -0.0152(9) 0.3506(3) 0.8167(5) 0.0229(13) Uani 1 1 d . . . . .
O3 O 0.0530(8) 0.7185(2) 0.5427(5) 0.0168(11) Uani 1 1 d . . . . .
O4 O 0.5663(9) 0.7338(2) 0.7959(5) 0.0182(12) Uani 1 1 d . . . . .
O5 O 0.7302(9) 0.6754(2) 0.9413(5) 0.0176(12) Uani 1 1 d . . . . .
O6 O 0.7331(10) 0.8038(3) 0.5036(6) 0.0275(14) Uani 1 1 d . . . . .
H6B H 0.837004 0.778644 0.503173 0.033 Uiso 1 1 d R U . . .
H6C H 0.782124 0.832034 0.550953 0.033 Uiso 1 1 d R U . . .
O7 O 0.4176(10) 0.6982(3) 0.3954(5) 0.0238(13) Uani 1 1 d . . . . .
H7D H 0.544727 0.695611 0.376420 0.029 Uiso 1 1 d R U . . .
H7E H 0.333987 0.716981 0.340890 0.029 Uiso 1 1 d R U . . .
O8 O -0.2372(9) 0.6838(3) 0.6127(5) 0.0215(12) Uani 1 1 d . . . . .
C1 C 0.1997(13) 0.4174(3) 0.7209(7) 0.0172(16) Uani 1 1 d . . . . .
C2 C 0.4086(14) 0.4348(4) 0.7030(9) 0.028(2) Uani 1 1 d . . . . .
H2 H 0.526024 0.408285 0.720884 0.034 Uiso 1 1 calc R U . . .
C3 C 0.4411(14) 0.4914(4) 0.6586(9) 0.0256(19) Uani 1 1 d . . . . .
H3 H 0.581255 0.502384 0.647073 0.031 Uiso 1 1 calc R U . . .
C4 C 0.2706(13) 0.5321(3) 0.6308(7) 0.0151(15) Uani 1 1 d . . . . .
C5 C 0.0626(13) 0.5134(4) 0.6449(8) 0.0229(18) Uani 1 1 d . . . . .
H5 H -0.055828 0.539342 0.623899 0.028 Uiso 1 1 calc R U . . .
C6 C 0.0276(14) 0.4568(4) 0.6899(8) 0.0253(19) Uani 1 1 d . . . . .
H6 H -0.113412 0.445364 0.699172 0.030 Uiso 1 1 calc R U . . .
C7 C 0.3142(12) 0.5945(3) 0.5869(6) 0.0136(15) Uani 1 1 d . . . . .
H7A H 0.449244 0.593346 0.554122 0.016 Uiso 1 1 calc R U . . .
H7B H 0.196565 0.604892 0.523098 0.016 Uiso 1 1 calc R U . . .
C8 C 0.1623(13) 0.3579(4) 0.7761(7) 0.0183(16) Uani 1 1 d . . . . .
C9 C 0.1183(12) 0.6565(4) 0.7137(7) 0.0146(15) Uani 1 1 d . . . . .
H9A H 0.139556 0.681958 0.783567 0.018 Uiso 1 1 calc R U . . .
H9B H 0.051693 0.619059 0.733532 0.018 Uiso 1 1 calc R U . . .
C10 C -0.0335(12) 0.6879(3) 0.6148(7) 0.0128(15) Uani 1 1 d . . . . .
C11 C 0.4973(12) 0.6280(3) 0.7828(7) 0.0134(15) Uani 1 1 d . . . . .
H12A H 0.609377 0.602555 0.758199 0.016 Uiso 1 1 calc R U . . .
H12B H 0.426356 0.605172 0.838134 0.016 Uiso 1 1 calc R U . . .
C12 C 0.6048(12) 0.6836(3) 0.8446(7) 0.0130(15) Uani 1 1 d . . . . .

loop_
_atom_site_aniso_label
_atom_site_aniso_U_11
_atom_site_aniso_U_22
_atom_site_aniso_U_33
_atom_site_aniso_U_23
_atom_site_aniso_U_13
_atom_site_aniso_U_12
Sm1 0.0100(2) 0.0132(2) 0.0140(2) 0.00060(14) 0.00191(15) 0.00044(14)
N1 0.009(3) 0.011(3) 0.013(3) -0.001(2) 0.001(2) 0.000(2)
O1 0.024(3) 0.017(3) 0.033(3) 0.007(3) 0.009(3) 0.002(2)
O2 0.023(3) 0.018(3) 0.030(3) 0.006(2) 0.012(3) 0.001(2)
O3 0.011(3) 0.022(3) 0.018(3) 0.005(2) 0.003(2) 0.000(2)
O4 0.023(3) 0.013(3) 0.016(3) 0.000(2) -0.003(2) -0.001(2)
O5 0.018(3) 0.018(3) 0.015(3) 0.000(2) -0.006(2) 0.001(2)
O6 0.022(3) 0.026(3) 0.038(4) 0.010(3) 0.015(3) 0.005(3)
O7 0.022(3) 0.029(3) 0.019(3) -0.002(2) -0.001(2) 0.010(3)
O8 0.009(3) 0.025(3) 0.031(3) 0.008(3) 0.006(2) 0.002(2)
C1 0.021(4) 0.010(4) 0.021(4) -0.001(3) 0.004(3) -0.003(3)
C2 0.019(4) 0.016(4) 0.054(6) 0.008(4) 0.014(4) 0.006(3)
C3 0.017(4) 0.016(4) 0.048(6) 0.002(4) 0.016(4) -0.002(3)
C4 0.017(4) 0.012(4) 0.016(4) -0.001(3) 0.001(3) -0.002(3)
C5 0.015(4) 0.018(4) 0.034(5) 0.009(4) -0.002(3) -0.002(3)
C6 0.014(4) 0.024(4) 0.038(5) 0.006(4) 0.004(4) -0.005(3)
C7 0.015(4) 0.013(4) 0.012(4) -0.002(3) 0.002(3) -0.003(3)
C8 0.023(4) 0.016(4) 0.017(4) 0.001(3) 0.004(3) -0.003(3)
C9 0.011(4) 0.019(4) 0.015(4) 0.000(3) 0.005(3) -0.001(3)
C10 0.009(3) 0.013(4) 0.017(4) -0.004(3) 0.003(3) 0.000(3)
C11 0.012(3) 0.013(4) 0.015(4) 0.001(3) -0.002(3) -0.001(3)
C12 0.010(3) 0.016(4) 0.014(4) -0.003(3) 0.004(3) 0.001(3)

loop_
_atom_type_symbol
_atom_type_description
_atom_type_scat_dispersion_real
_atom_type_scat_dispersion_imag
_atom_type_scat_source
C C 0.0033 0.0016 'International Tables Vol C Tables 4.2.6.8 and 6.1.1.4'
H H 0.0000 0.0000 'International Tables Vol C Tables 4.2.6.8 and 6.1.1.4'
N N 0.0061 0.0033 'International Tables Vol C Tables 4.2.6.8 and 6.1.1.4'
O O 0.0106 0.0060 'International Tables Vol C Tables 4.2.6.8 and 6.1.1.4'
Sm Sm -0.1638 3.4418 'International Tables Vol C Tables 4.2.6.8 and 6.1.1.4'

loop_
_geom_angle_atom_site_label_1
_geom_angle_atom_site_label_2
_geom_angle_atom_site_label_3
_geom_angle
_geom_angle_site_symmetry_1
_geom_angle_site_symmetry_3
_geom_angle_publ_flag
O4 Sm1 O3 108.22(19) . . ?
O4 Sm1 O2 72.20(19) . 2_556 ?
O3 Sm1 O2 118.51(19) . 2_556 ?
O4 Sm1 O7 138.83(19) . . ?
O3 Sm1 O7 76.89(19) . . ?
O2 Sm1 O7 142.6(2) 2_556 . ?
O4 Sm1 O6 107.7(2) . . ?
O3 Sm1 O6 143.90(19) . . ?
O2 Sm1 O6 69.6(2) 2_556 . ?
O7 Sm1 O6 78.9(2) . . ?
O4 Sm1 O8 69.68(19) . 1_655 ?
O3 Sm1 O8 125.47(18) . 1_655 ?
O2 Sm1 O8 112.4(2) 2_556 1_655 ?
O7 Sm1 O8 74.53(19) . 1_655 ?
O6 Sm1 O8 71.81(19) . 1_655 ?
O4 Sm1 O5 144.08(18) . 4_575 ?
O3 Sm1 O5 72.09(18) . 4_575 ?
O2 Sm1 O5 76.50(19) 2_556 4_575 ?
O7 Sm1 O5 77.01(18) . 4_575 ?
O6 Sm1 O5 76.63(19) . 4_575 ?
O8 Sm1 O5 140.72(18) 1_655 4_575 ?
O4 Sm1 O1 70.81(19) . 2_556 ?
O3 Sm1 O1 70.97(18) . 2_556 ?
O2 Sm1 O1 50.57(18) 2_556 2_556 ?
O7 Sm1 O1 142.90(19) . 2_556 ?
O6 Sm1 O1 118.15(19) . 2_556 ?
O8 Sm1 O1 140.4(2) 1_655 2_556 ?
O5 Sm1 O1 75.87(19) 4_575 2_556 ?
O4 Sm1 N1 62.70(18) . . ?
O3 Sm1 N1 62.66(18) . . ?
O2 Sm1 N1 130.68(19) 2_556 . ?
O7 Sm1 N1 86.65(19) . . ?
O6 Sm1 N1 141.70(19) . . ?
O8 Sm1 N1 70.17(18) 1_655 . ?
O5 Sm1 N1 134.30(18) 4_575 . ?
O1 Sm1 N1 94.53(18) 2_556 . ?
O4 Sm1 C8 70.7(2) . 2_556 ?
O3 Sm1 C8 94.5(2) . 2_556 ?
O2 Sm1 C8 25.2(2) 2_556 2_556 ?
O7 Sm1 C8 150.4(2) . 2_556 ?
O6 Sm1 C8 93.5(2) . 2_556 ?
O8 Sm1 C8 130.5(2) 1_655 2_556 ?
O5 Sm1 C8 73.4(2) 4_575 2_556 ?
O1 Sm1 C8 25.4(2) 2_556 2_556 ?
N1 Sm1 C8 114.8(2) . 2_556 ?
C9 N1 C11 110.4(6) . . ?
C9 N1 C7 111.2(6) . . ?
C11 N1 C7 111.0(6) . . ?
C9 N1 Sm1 102.1(4) . . ?
C11 N1 Sm1 110.2(4) . . ?
C7 N1 Sm1 111.5(4) . . ?
C8 O1 Sm1 89.3(5) . 2_546 ?
C8 O2 Sm1 98.8(5) . 2_546 ?
C10 O3 Sm1 121.8(5) . . ?
C12 O4 Sm1 126.4(5) . . ?
C12 O5 Sm1 131.4(5) . 4_676 ?
Sm1 O6 H6B 107.7 . . ?
Sm1 O6 H6C 107.7 . . ?
H6B O6 H6C 107.2 . . ?
Sm1 O7 H7D 110.6 . . ?
Sm1 O7 H7E 110.4 . . ?
H7D O7 H7E 108.7 . . ?
C10 O8 Sm1 138.4(5) . 1_455 ?
C6 C1 C2 118.8(7) . . ?
C6 C1 C8 120.1(7) . . ?
C2 C1 C8 121.1(7) . . ?
C3 C2 C1 119.9(8) . . ?
C3 C2 H2 120.0 . . ?
C1 C2 H2 120.0 . . ?
C2 C3 C4 121.8(8) . . ?
C2 C3 H3 119.1 . . ?
C4 C3 H3 119.1 . . ?
C3 C4 C5 117.6(7) . . ?
C3 C4 C7 120.3(7) . . ?
C5 C4 C7 122.1(7) . . ?
C4 C5 C6 121.2(8) . . ?
C4 C5 H5 119.4 . . ?
C6 C5 H5 119.4 . . ?
C1 C6 C5 120.6(8) . . ?
C1 C6 H6 119.7 . . ?
C5 C6 H6 119.7 . . ?
N1 C7 C4 115.5(6) . . ?
N1 C7 H7A 108.4 . . ?
C4 C7 H7A 108.4 . . ?
N1 C7 H7B 108.4 . . ?
C4 C7 H7B 108.4 . . ?
H7A C7 H7B 107.5 . . ?
O1 C8 O2 121.0(7) . . ?
O1 C8 C1 121.0(7) . . ?
O2 C8 C1 117.9(7) . . ?
O1 C8 Sm1 65.3(4) . 2_546 ?
O2 C8 Sm1 56.0(4) . 2_546 ?
C1 C8 Sm1 171.3(6) . 2_546 ?
N1 C9 C10 110.8(6) . . ?
N1 C9 H9A 109.5 . . ?
C10 C9 H9A 109.5 . . ?
N1 C9 H9B 109.5 . . ?
C10 C9 H9B 109.5 . . ?
H9A C9 H9B 108.1 . . ?
O3 C10 O8 124.0(7) . . ?
O3 C10 C9 117.5(6) . . ?
O8 C10 C9 118.4(7) . . ?
N1 C11 C12 112.1(6) . . ?
N1 C11 H12A 109.2 . . ?
C12 C11 H12A 109.2 . . ?
N1 C11 H12B 109.2 . . ?
C12 C11 H12B 109.2 . . ?
H12A C11 H12B 107.9 . . ?
O4 C12 O5 124.6(7) . . ?
O4 C12 C11 118.5(6) . . ?
O5 C12 C11 116.8(7) . . ?

loop_
_geom_bond_atom_site_label_1
_geom_bond_atom_site_label_2
_geom_bond_distance
_geom_bond_site_symmetry_2
_geom_bond_publ_flag
Sm1 O4 2.429(5) . ?
Sm1 O3 2.441(5) . ?
Sm1 O2 2.471(6) 2_556 ?
Sm1 O7 2.482(6) . ?
Sm1 O6 2.497(6) . ?
Sm1 O8 2.502(5) 1_655 ?
Sm1 O5 2.513(5) 4_575 ?
Sm1 O1 2.676(6) 2_556 ?
Sm1 N1 2.724(6) . ?
Sm1 C8 2.946(8) 2_556 ?
N1 C9 1.478(9) . ?
N1 C11 1.479(9) . ?
N1 C7 1.501(9) . ?
O1 C8 1.265(10) . ?
O2 C8 1.270(10) . ?
O3 C10 1.254(9) . ?
O4 C12 1.249(9) . ?
O5 C12 1.257(9) . ?
O6 H6B 0.8506 . ?
O6 H6C 0.8511 . ?
O7 H7D 0.8501 . ?
O7 H7E 0.8508 . ?
O8 C10 1.258(9) . ?
C1 C6 1.376(12) . ?
C1 C2 1.394(12) . ?
C1 C8 1.497(11) . ?
C2 C3 1.380(12) . ?
C2 H2 0.9300 . ?
C3 C4 1.385(12) . ?
C3 H3 0.9300 . ?
C4 C5 1.385(11) . ?
C4 C7 1.510(10) . ?
C5 C6 1.387(12) . ?
C5 H5 0.9300 . ?
C6 H6 0.9300 . ?
C7 H7A 0.9700 . ?
C7 H7B 0.9700 . ?
C9 C10 1.516(11) . ?
C9 H9A 0.9700 . ?
C9 H9B 0.9700 . ?
C11 C12 1.520(10) . ?
C11 H12A 0.9700 . ?
C11 H12B 0.9700 . ?

loop_
_geom_hbond_atom_site_label_D
_geom_hbond_atom_site_label_H
_geom_hbond_atom_site_label_A
_geom_hbond_distance_DH
_geom_hbond_distance_HA
_geom_hbond_distance_DA
_geom_hbond_angle_DHA
_geom_hbond_site_symmetry_A
_geom_hbond_publ_flag
O6 H6B O3 0.85 1.89 2.719(8) 164.9 1_655 yes
O6 H6B O8 0.85 2.53 2.932(8) 110.1 1_655 yes
O7 H7D O1 0.85 2.21 2.903(8) 138.8 3_666 yes
O7 H7E O4 0.85 1.98 2.733(8) 147.4 4_575 yes
C9 H9A O6 0.97 2.51 3.396(10) 151.5 4_576 yes
